data_1576628
loop_
_publ_author_name
'Redl, Samuel'
'Halas, Simon'
'Monkowius, Uwe'
'Topf, Christoph'

_publ_section_title
;
 Exploring the bimodal nature of a nickel-based catalytic system for the
 hydrogenation of alkenes and polycyclic aromatic hydrocarbons
;
_journal_issue 4
_journal_name_full 'Catalysis Science &amp; Technology'
_journal_page_first 1238
_journal_page_last 1249
_journal_paper_doi 10.1039/D5CY01341K
_journal_volume 16
_journal_year 2026
_chemical_formula_sum 'C32 H44 N2 Ni'
_chemical_formula_weight 515.40
_space_group_crystal_system monoclinic
_space_group_IT_number 14
_space_group_name_Hall '-P 2yn'
_space_group_name_H-M_alt 'P 1 21/n 1'
_atom_sites_solution_hydrogens mixed
_audit_update_record
;
2025-10-04 deposited with the CCDC.	2026-01-08 downloaded from the CCDC.
;
_cell_angle_alpha 90
_cell_angle_beta 90
_cell_angle_gamma 90
_cell_formula_units_Z 8
_cell_length_a 12.6985(3)
_cell_length_b 36.7921(10)
_cell_length_c 12.8730(4)
_cell_measurement_reflns_used 9874
_cell_measurement_temperature 296.(2)
_cell_measurement_theta_max 19.5221
_cell_measurement_theta_min 2.5105
_cell_volume 6014.3(3)
_computing_cell_refinement 'SAINT V8.40B (Bruker AXS LLC, 2019)'
_computing_data_collection 'Bruker Instrument Service vV6.2.15'
_computing_data_reduction 'SAINT V8.40B (Bruker AXS LLC, 2019)'
_computing_molecular_graphics 'shelXle (C.B. Huebschle, rev 1328)'
_computing_structure_refinement 'SHELXL-2019/1 (Sheldrick, 2019)'
_computing_structure_solution 'XT, VERSION 2018/2'
_diffrn_ambient_temperature 296.(2)
_diffrn_detector_area_resol_mean 7.3910
_diffrn_measured_fraction_theta_full 0.950
_diffrn_measured_fraction_theta_max 0.950
_diffrn_measurement_device_type 'Bruker Quest D8 Eco'
_diffrn_measurement_method '\f and \w scans'
_diffrn_radiation_probe x-ray
_diffrn_radiation_type MoKa
_diffrn_radiation_wavelength 0.71073
_diffrn_reflns_av_R_equivalents 0.1713
_diffrn_reflns_av_unetI/netI 0.1618
_diffrn_reflns_limit_h_max 16
_diffrn_reflns_limit_h_min -16
_diffrn_reflns_limit_k_max 48
_diffrn_reflns_limit_k_min -49
_diffrn_reflns_limit_l_max 16
_diffrn_reflns_limit_l_min -17
_diffrn_reflns_number 250413
_diffrn_reflns_theta_full 25.24
_diffrn_reflns_theta_max 28.32
_diffrn_reflns_theta_min 2.29
_diffrn_source_current 5.0
_diffrn_source_power 0.10
_diffrn_source_voltage 20
_exptl_absorpt_coefficient_mu 0.666
_exptl_absorpt_correction_T_max 0.94
_exptl_absorpt_correction_T_min 0.87
_exptl_absorpt_correction_type multi-scan
_exptl_absorpt_process_details
;
Krause, L., Herbst-Irmer, R., Sheldrick, G. M., Stalke, D. (2015).
"Comparison of silver and molybdenum microfocus X-ray sources for
single-crystal structure determination"
J. Appl. Cryst. 48, 3-10.
doi:10.1107/S1600576714022985
;
_exptl_crystal_colour 'clear intense orange-red'
_exptl_crystal_density_diffrn 1.138
_exptl_crystal_density_method 'not measured'
_exptl_crystal_description block
_exptl_crystal_F_000 2224
_exptl_crystal_recrystallization_method 'Re-crystallisation from solvent: toluene'
_exptl_crystal_size_max 0.239
_exptl_crystal_size_mid 0.125
_exptl_crystal_size_min 0.092
_refine_diff_density_max 0.531
_refine_diff_density_min -0.528
_refine_ls_extinction_method none
_refine_ls_goodness_of_fit_ref 0.930
_refine_ls_hydrogen_treatment mixed
_refine_ls_matrix_type full
_refine_ls_number_parameters 613
_refine_ls_number_reflns 14215
_refine_ls_number_restraints 0
_refine_ls_restrained_S_all 0.930
_refine_ls_R_factor_all 0.2046
_refine_ls_R_factor_gt 0.0715
_refine_ls_shift/su_max 0.002
_refine_ls_shift/su_mean 0.000
_refine_ls_structure_factor_coef Fsqd
_refine_ls_weighting_details 'w=1/[\s^2^(Fo^2^)+(0.1051P)^2^] where P=(Fo^2^+2Fc^2^)/3'
_refine_ls_weighting_scheme calc
_refine_ls_wR_factor_gt 0.1692
_refine_ls_wR_factor_ref 0.2064
_reflns_Friedel_coverage 0.000
_reflns_number_gt 5671
_reflns_number_total 14215
_reflns_threshold_expression 'I > 2\s(I)'
_cod_data_source_file d5cy01341k2.cif
_cod_data_source_block SR2723_2
_cod_database_code 1576628

loop_
_space_group_symop_operation_xyz
'x, y, z'
'-x+1/2, y+1/2, -z+1/2'
'-x, -y, -z'
'x-1/2, -y-1/2, z-1/2'

loop_
_atom_site_type_symbol
_atom_site_label
_atom_site_fract_x
_atom_site_fract_y
_atom_site_fract_z
_atom_site_U_iso_or_equiv
_atom_site_adp_type
_atom_site_calc_flag
_atom_site_refinement_flags_adp
_atom_site_refinement_flags_occupancy
_atom_site_refinement_flags_posn
_atom_site_occupancy
_atom_site_disorder_assembly
_atom_site_disorder_group
Ni Ni1 0.70309(4) 0.73727(2) 0.78936(4) 0.0604(2) Uani d . . . 1 . .
Ni Ni2 0.78236(4) 0.48742(2) 0.73512(5) 0.0615(2) Uani d . . . 1 . .
N N1 0.7150(2) 0.41464(8) 0.6973(2) 0.0502(7) Uani d . . . 1 . .
N N2 0.8007(2) 0.41944(8) 0.8407(2) 0.0506(7) Uani d . . . 1 . .
N N3 0.7722(2) 0.67193(8) 0.6874(3) 0.0571(8) Uani d . . . 1 . .
N N4 0.6251(2) 0.66441(7) 0.7704(2) 0.0493(7) Uani d . . . 1 . .
C C1 0.8137(3) 0.44722(12) 1.0134(3) 0.0683(12) Uani d . . . 1 . .
C C2 0.6955(4) 0.44729(19) 1.0264(4) 0.1032(19) Uani d . . . 1 . .
H H2 0.664445 0.438288 0.961646 0.124000 Uiso calc U . R 1 . .
C C3 0.8095(5) 0.54157(14) 0.6994(6) 0.0977(17) Uani d . . . 1 . .
H H3 0.878774 0.553302 0.698124 0.117000 Uiso calc U . R 1 . .
C C4 0.4411(3) 0.68339(11) 0.7746(3) 0.0583(10) Uani d . . . 1 . .
C C5 0.6990(3) 0.68987(10) 0.7471(3) 0.0475(9) Uani d . . . 1 . .
C C6 0.3490(3) 0.68766(12) 0.8326(4) 0.0775(13) Uani d . . . 1 . .
H H6 0.287568 0.694916 0.799183 0.093000 Uiso calc U . R 1 . .
C C7 0.7547(4) 0.63287(10) 0.6799(4) 0.0697(12) Uani d . . . 1 . .
H H7A 0.804616 0.619484 0.722145 0.084000 Uiso calc U . R 1 . .
H H7B 0.759726 0.624579 0.608501 0.084000 Uiso calc U . R 1 . .
C C8 0.3709(6) 0.66521(19) 0.6005(6) 0.1345(9) Uani d . . . 1 . .
H H8A 0.392178 0.664500 0.528992 0.202000 Uiso calc U . R 1 . .
H H8B 0.299115 0.673217 0.605033 0.202000 Uiso calc U . R 1 . .
H H8C 0.377025 0.641353 0.630138 0.202000 Uiso calc U . R 1 . .
C C9 0.5315(3) 0.67116(9) 0.8281(3) 0.0497(9) Uani d . . . 1 . .
C C10 0.3468(4) 0.68143(14) 0.9372(4) 0.0818(14) Uani d . . . 1 . .
H H10 0.284732 0.685024 0.974093 0.098000 Uiso calc U . R 1 . .
C C11 0.4350(4) 0.67001(13) 0.9880(4) 0.0767(13) Uani d . . . 1 . .
H H11 0.432368 0.666076 1.059272 0.092000 Uiso calc U . R 1 . .
C C12 0.5293(3) 0.66409(11) 0.9346(3) 0.0598(10) Uani d . . . 1 . .
C C13 0.6435(3) 0.62888(10) 0.7211(4) 0.0661(12) Uani d . . . 1 . .
H H13A 0.593719 0.624506 0.665359 0.079000 Uiso calc U . R 1 . .
H H13B 0.638721 0.609283 0.771313 0.079000 Uiso calc U . R 1 . .
C C14 0.4417(4) 0.69156(13) 0.6601(3) 0.0772(13) Uani d . . . 1 . .
H H14 0.513849 0.688349 0.634777 0.093000 Uiso calc U . R 1 . .
C C15 0.4084(6) 0.73010(18) 0.6360(6) 0.1345(9) Uani d . . . 1 . .
H H15A 0.411053 0.734007 0.562287 0.202000 Uiso calc U . R 1 . .
H H15B 0.455091 0.746798 0.670022 0.202000 Uiso calc U . R 1 . .
H H15C 0.337775 0.733974 0.660294 0.202000 Uiso calc U . R 1 . .
C C16 0.6248(4) 0.65029(13) 0.9918(4) 0.0783(13) Uani d . . . 1 . .
H H16 0.683705 0.650076 0.942582 0.094000 Uiso calc U . R 1 . .
C C17 0.6557(6) 0.67544(18) 1.0830(5) 0.1345(9) Uani d . . . 1 . .
H H17A 0.718506 0.666395 1.115391 0.202000 Uiso calc U . R 1 . .
H H17B 0.599551 0.675998 1.132935 0.202000 Uiso calc U . R 1 . .
H H17C 0.668115 0.699559 1.057294 0.202000 Uiso calc U . R 1 . .
C C18 0.7240(6) 0.78830(12) 0.8528(4) 0.0878(16) Uani d . . . 1 . .
H H18 0.719285 0.794279 0.926854 0.105000 Uiso calc U . R 1 . .
C C19 0.6445(5) 0.79044(11) 0.7842(5) 0.0861(16) Uani d . . . 1 . .
H H19 0.572099 0.797662 0.800466 0.103000 Uiso calc U . R 1 . .
C C20 0.6823(5) 0.78192(13) 0.6857(5) 0.0897(15) Uani d . . . 1 . .
H H20 0.642326 0.781948 0.620629 0.108000 Uiso calc U . R 1 . .
C C21 0.7915(4) 0.77588(12) 0.6974(4) 0.0781(14) Uani d . . . 1 . .
H H21 0.841437 0.770057 0.641794 0.094000 Uiso calc U . R 1 . .
C C22 0.8154(4) 0.78138(12) 0.7992(5) 0.0816(14) Uani d . . . 1 . .
H H22 0.885912 0.779809 0.829762 0.098000 Uiso calc U . R 1 . .
C C23 0.8679(3) 0.68833(10) 0.6511(3) 0.0577(10) Uani d . . . 1 . .
C C24 0.9533(3) 0.69171(11) 0.7205(4) 0.0676(11) Uani d . . . 1 . .
C C25 1.0404(4) 0.71078(14) 0.6827(5) 0.0933(16) Uani d . . . 1 . .
H H25 1.098195 0.714396 0.725785 0.112000 Uiso calc U . R 1 . .
C C26 1.0424(4) 0.72436(15) 0.5829(6) 0.0963(17) Uani d . . . 1 . .
H H26 1.100753 0.737466 0.560558 0.116000 Uiso calc U . R 1 . .
C C27 0.9605(4) 0.71891(13) 0.5166(4) 0.0834(14) Uani d . . . 1 . .
H H27 0.964103 0.727766 0.448987 0.100000 Uiso calc U . R 1 . .
C C28 0.8721(3) 0.70034(11) 0.5490(3) 0.0644(11) Uani d . . . 1 . .
C C29 0.6078(6) 0.61106(17) 1.0291(5) 0.1345(9) Uani d . . . 1 . .
H H29A 0.663558 0.604343 1.075657 0.202000 Uiso calc U . R 1 . .
H H29B 0.607714 0.594959 0.970413 0.202000 Uiso calc U . R 1 . .
H H29C 0.541476 0.609354 1.064584 0.202000 Uiso calc U . R 1 . .
C C30 0.9533(4) 0.67521(13) 0.8253(4) 0.0824(13) Uani d . . . 1 . .
H H30 0.881277 0.666968 0.839260 0.099000 Uiso calc U . R 1 . .
C C31 0.9837(6) 0.70053(18) 0.9124(6) 0.1345(9) Uani d . . . 1 . .
H H31A 0.994701 0.686753 0.974811 0.202000 Uiso calc U . R 1 . .
H H31B 0.928423 0.717885 0.923439 0.202000 Uiso calc U . R 1 . .
H H31C 1.047493 0.713055 0.894390 0.202000 Uiso calc U . R 1 . .
C C32 0.7831(4) 0.69286(14) 0.4726(4) 0.0835(14) Uani d . . . 1 . .
H H32 0.734359 0.676590 0.509062 0.100000 Uiso calc U . R 1 . .
C C33 0.7204(6) 0.72430(18) 0.4417(6) 0.1345(9) Uani d . . . 1 . .
H H33A 0.681497 0.718591 0.379899 0.202000 Uiso calc U . R 1 . .
H H33B 0.766186 0.744535 0.428408 0.202000 Uiso calc U . R 1 . .
H H33C 0.672325 0.730455 0.496513 0.202000 Uiso calc U . R 1 . .
C C34 1.0247(6) 0.64127(17) 0.8276(6) 0.1345(9) Uani d . . . 1 . .
H H34A 1.020807 0.630099 0.894874 0.202000 Uiso calc U . R 1 . .
H H34B 1.096100 0.648303 0.813590 0.202000 Uiso calc U . R 1 . .
H H34C 1.001587 0.624305 0.775724 0.202000 Uiso calc U . R 1 . .
C C35 0.8210(6) 0.67199(18) 0.3801(5) 0.1345(9) Uani d . . . 1 . .
H H35A 0.762522 0.666728 0.335279 0.202000 Uiso calc U . R 1 . .
H H35B 0.852683 0.649659 0.402659 0.202000 Uiso calc U . R 1 . .
H H35C 0.872032 0.686210 0.343055 0.202000 Uiso calc U . R 1 . .
C C36 0.8643(3) 0.43375(10) 0.9250(3) 0.0549(10) Uani d . . . 1 . .
C C37 0.8762(5) 0.46062(13) 1.0930(4) 0.0848(14) Uani d . . . 1 . .
H H37 0.844908 0.469435 1.153223 0.102000 Uiso calc U . R 1 . .
C C38 0.9829(5) 0.46099(15) 1.0836(5) 0.1022(18) Uani d . . . 1 . .
H H38 1.023562 0.471015 1.136468 0.123000 Uiso calc U . R 1 . .
C C39 1.0311(4) 0.44696(15) 0.9984(4) 0.0948(16) Uani d . . . 1 . .
H H39 1.104282 0.446676 0.994896 0.114000 Uiso calc U . R 1 . .
C C40 0.9723(4) 0.43294(12) 0.9157(4) 0.0753(13) Uani d . . . 1 . .
C C41 0.7739(4) 0.38070(11) 0.8381(3) 0.0727(12) Uani d . . . 1 . .
H H41A 0.726352 0.374293 0.894094 0.087000 Uiso calc U . R 1 . .
H H41B 0.836523 0.365652 0.842425 0.087000 Uiso calc U . R 1 . .
C C42 0.7216(4) 0.37699(12) 0.7346(3) 0.0731(12) Uani d . . . 1 . .
H H42A 0.763448 0.362150 0.687908 0.088000 Uiso calc U . R 1 . .
H H42B 0.652141 0.366300 0.741450 0.088000 Uiso calc U . R 1 . .
C C43 0.7658(3) 0.43847(10) 0.7586(3) 0.0482(9) Uani d . . . 1 . .
C C44 0.6626(6) 0.4217(2) 1.1133(5) 0.141(3) Uani d . . . 1 . .
H H44A 0.587160 0.421108 1.117753 0.212000 Uiso calc U . R 1 . .
H H44B 0.691250 0.430151 1.177915 0.212000 Uiso calc U . R 1 . .
H H44C 0.688593 0.397729 1.098941 0.212000 Uiso calc U . R 1 . .
C C45 1.0265(4) 0.41702(16) 0.8219(4) 0.0957(16) Uani d . . . 1 . .
H H45 0.972304 0.411583 0.770020 0.115000 Uiso calc U . R 1 . .
C C46 1.1055(5) 0.4437(2) 0.7722(6) 0.154(3) Uani d . . . 1 . .
H H46A 1.146775 0.431142 0.721059 0.230000 Uiso calc U . R 1 . .
H H46B 1.151097 0.453318 0.824957 0.230000 Uiso calc U . R 1 . .
H H46C 1.067802 0.463239 0.739662 0.230000 Uiso calc U . R 1 . .
C C47 0.6759(3) 0.42255(10) 0.5950(3) 0.0526(9) Uani d . . . 1 . .
C C48 0.7484(3) 0.42701(11) 0.5121(3) 0.0644(11) Uani d . . . 1 . .
C C49 0.7068(4) 0.43571(14) 0.4165(3) 0.0810(14) Uani d . . . 1 . .
H H49 0.752303 0.439102 0.360762 0.097000 Uiso calc U . R 1 . .
C C50 0.6014(5) 0.43950(13) 0.4009(4) 0.0879(15) Uani d . . . 1 . .
H H50 0.576425 0.445583 0.335241 0.106000 Uiso calc U . R 1 . .
C C51 0.5319(4) 0.43446(12) 0.4808(4) 0.0694(11) Uani d . . . 1 . .
H H51 0.460011 0.436867 0.468969 0.083000 Uiso calc U . R 1 . .
C C52 0.5679(3) 0.42582(10) 0.5791(3) 0.0565(10) Uani d . . . 1 . .
C C53 0.7437(6) 0.54020(14) 0.7839(5) 0.0974(17) Uani d . . . 1 . .
H H53 0.757798 0.550623 0.852560 0.117000 Uiso calc U . R 1 . .
C C54 0.6500(5) 0.52259(16) 0.7528(6) 0.108(2) Uani d . . . 1 . .
H H54 0.587426 0.518228 0.795557 0.130000 Uiso calc U . R 1 . .
C C55 0.6623(5) 0.51449(14) 0.6452(6) 0.0983(19) Uani d . . . 1 . .
H H55 0.610040 0.502681 0.600498 0.118000 Uiso calc U . R 1 . .
C C56 0.7579(6) 0.52785(16) 0.6142(5) 0.1047(18) Uani d . . . 1 . .
H H56 0.786298 0.526673 0.543509 0.126000 Uiso calc U . R 1 . .
C C57 0.6530(6) 0.4866(2) 1.0452(8) 0.172(3) Uani d . . . 1 . .
H H57A 0.577475 0.486085 1.047819 0.258000 Uiso calc U . R 1 . .
H H57B 0.675413 0.502130 0.989562 0.258000 Uiso calc U . R 1 . .
H H57C 0.680022 0.495669 1.109848 0.258000 Uiso calc U . R 1 . .
C C58 1.0801(6) 0.3808(2) 0.8521(7) 0.181(4) Uani d . . . 1 . .
H H58A 1.126950 0.373402 0.797489 0.272000 Uiso calc U . R 1 . .
H H58B 1.027306 0.362449 0.862210 0.272000 Uiso calc U . R 1 . .
H H58C 1.119225 0.384027 0.915176 0.272000 Uiso calc U . R 1 . .
C C59 0.8654(4) 0.42050(15) 0.5252(4) 0.0873(15) Uani d . . . 1 . .
H H59 0.880146 0.419895 0.599932 0.105000 Uiso calc U . R 1 . .
C C60 0.9320(5) 0.4500(2) 0.4787(7) 0.163(3) Uani d . . . 1 . .
H H60A 0.997340 0.451668 0.515849 0.245000 Uiso calc U . R 1 . .
H H60B 0.895302 0.472801 0.483434 0.245000 Uiso calc U . R 1 . .
H H60C 0.945772 0.444541 0.407094 0.245000 Uiso calc U . R 1 . .
C C61 0.4898(3) 0.41967(14) 0.6658(4) 0.0805(14) Uani d . . . 1 . .
H H61 0.530117 0.416696 0.730159 0.097000 Uiso calc U . R 1 . .
C C62 0.4150(5) 0.4520(2) 0.6814(5) 0.135(2) Uani d . . . 1 . .
H H62A 0.359049 0.445096 0.727535 0.202000 Uiso calc U . R 1 . .
H H62B 0.385908 0.459120 0.615635 0.202000 Uiso calc U . R 1 . .
H H62C 0.453181 0.472038 0.710838 0.202000 Uiso calc U . R 1 . .
C C63 0.8954(4) 0.3829(2) 0.4802(6) 0.139(3) Uani d . . . 1 . .
H H63A 0.970443 0.379850 0.483211 0.208000 Uiso calc U . R 1 . .
H H63B 0.872471 0.381384 0.409244 0.208000 Uiso calc U . R 1 . .
H H63C 0.861969 0.364126 0.520104 0.208000 Uiso calc U . R 1 . .
C C64 0.4254(5) 0.3843(2) 0.6490(5) 0.146(3) Uani d . . . 1 . .
H H64A 0.373560 0.382035 0.702940 0.218000 Uiso calc U . R 1 . .
H H64B 0.471835 0.363721 0.651050 0.218000 Uiso calc U . R 1 . .
H H64C 0.390892 0.385248 0.582717 0.218000 Uiso calc U . R 1 . .
H H1 0.898(4) 0.4824(14) 0.760(4) 0.125(18) Uiso d . . . 1 . .
H H4 0.657(4) 0.7177(13) 0.885(4) 0.112(16) Uiso d . . . 1 . .

loop_
_atom_site_aniso_label
_atom_site_aniso_U_11
_atom_site_aniso_U_22
_atom_site_aniso_U_33
_atom_site_aniso_U_12
_atom_site_aniso_U_13
_atom_site_aniso_U_23
Ni1 0.0760(4) 0.0384(3) 0.0669(4) -0.0079(2) 0.0242(3) -0.0050(2)
Ni2 0.0679(4) 0.0391(3) 0.0775(4) 0.0006(2) -0.0191(3) 0.0005(2)
N1 0.0621(19) 0.0373(17) 0.0512(18) -0.0031(14) -0.0131(15) -0.0010(14)
N2 0.0635(19) 0.0390(17) 0.0495(18) 0.0010(15) -0.0169(15) -0.0038(14)
N3 0.0566(19) 0.0429(18) 0.072(2) -0.0048(15) 0.0182(16) -0.0081(16)
N4 0.0462(17) 0.0360(16) 0.066(2) -0.0022(13) 0.0123(15) -0.0021(14)
C1 0.077(3) 0.077(3) 0.051(2) 0.004(2) -0.015(2) -0.012(2)
C2 0.083(4) 0.154(6) 0.073(3) -0.002(4) 0.003(3) -0.038(4)
C3 0.098(4) 0.058(3) 0.137(5) -0.009(3) -0.016(5) 0.014(3)
C4 0.057(2) 0.054(2) 0.063(3) 0.0007(19) 0.006(2) 0.0077(19)
C5 0.048(2) 0.042(2) 0.052(2) -0.0046(17) 0.0040(17) -0.0010(17)
C6 0.057(3) 0.072(3) 0.104(4) 0.010(2) 0.000(3) 0.016(3)
C7 0.078(3) 0.040(2) 0.092(3) -0.0019(19) 0.019(2) -0.015(2)
C8 0.160(2) 0.1154(19) 0.128(2) 0.0134(16) -0.0345(17) -0.0031(15)
C9 0.052(2) 0.0370(19) 0.060(2) -0.0026(17) 0.0046(19) 0.0051(17)
C10 0.061(3) 0.096(4) 0.088(4) 0.011(3) 0.025(3) 0.019(3)
C11 0.077(3) 0.084(3) 0.069(3) 0.000(3) 0.022(3) 0.014(2)
C12 0.057(2) 0.057(2) 0.065(3) 0.0030(19) 0.008(2) 0.014(2)
C13 0.064(3) 0.042(2) 0.092(3) -0.0078(18) 0.018(2) -0.010(2)
C14 0.075(3) 0.083(3) 0.073(3) 0.006(3) -0.007(2) 0.008(3)
C15 0.160(2) 0.1154(19) 0.128(2) 0.0134(16) -0.0345(17) -0.0031(15)
C16 0.076(3) 0.082(3) 0.077(3) 0.008(3) 0.001(2) 0.018(3)
C17 0.160(2) 0.1154(19) 0.128(2) 0.0134(16) -0.0345(17) -0.0031(15)
C18 0.131(5) 0.050(3) 0.083(3) -0.018(3) 0.016(4) -0.016(2)
C19 0.098(4) 0.044(3) 0.116(5) 0.009(2) 0.048(4) 0.004(3)
C20 0.106(4) 0.064(3) 0.099(4) -0.010(3) -0.008(3) 0.019(3)
C21 0.098(4) 0.052(3) 0.084(4) -0.006(3) 0.042(3) 0.000(2)
C22 0.074(3) 0.052(3) 0.119(5) -0.022(2) 0.006(3) -0.005(3)
C23 0.055(2) 0.043(2) 0.075(3) -0.0060(18) 0.025(2) -0.011(2)
C24 0.061(3) 0.058(3) 0.084(3) 0.002(2) 0.009(2) -0.011(2)
C25 0.063(3) 0.095(4) 0.123(5) -0.012(3) 0.010(3) -0.025(4)
C26 0.079(4) 0.084(4) 0.126(5) -0.024(3) 0.041(4) -0.015(4)
C27 0.094(4) 0.075(3) 0.081(3) -0.009(3) 0.039(3) -0.016(3)
C28 0.072(3) 0.054(2) 0.068(3) -0.008(2) 0.023(2) -0.013(2)
C29 0.160(2) 0.1154(19) 0.128(2) 0.0134(16) -0.0345(17) -0.0031(15)
C30 0.090(3) 0.072(3) 0.085(3) 0.007(3) -0.004(3) -0.013(3)
C31 0.160(2) 0.1154(19) 0.128(2) 0.0134(16) -0.0345(17) -0.0031(15)
C32 0.103(4) 0.078(3) 0.069(3) 0.008(3) 0.018(3) -0.010(3)
C33 0.160(2) 0.1154(19) 0.128(2) 0.0134(16) -0.0345(17) -0.0031(15)
C34 0.160(2) 0.1154(19) 0.128(2) 0.0134(16) -0.0345(17) -0.0031(15)
C35 0.160(2) 0.1154(19) 0.128(2) 0.0134(16) -0.0345(17) -0.0031(15)
C36 0.057(3) 0.050(2) 0.057(2) 0.0046(18) -0.0149(19) -0.0021(19)
C37 0.096(4) 0.091(4) 0.067(3) -0.001(3) -0.019(3) -0.018(3)
C38 0.115(5) 0.089(4) 0.102(4) 0.000(3) -0.053(4) -0.016(3)
C39 0.072(3) 0.108(4) 0.105(4) 0.013(3) -0.033(3) -0.044(3)
C40 0.066(3) 0.073(3) 0.087(3) 0.016(2) -0.021(2) -0.013(3)
C41 0.097(3) 0.045(2) 0.076(3) -0.006(2) -0.031(2) -0.001(2)
C42 0.097(3) 0.049(2) 0.074(3) -0.004(2) -0.022(3) 0.004(2)
C43 0.044(2) 0.048(2) 0.053(2) 0.0058(17) -0.0021(17) -0.0083(18)
C44 0.141(6) 0.162(7) 0.121(5) -0.041(5) 0.038(4) -0.005(5)
C45 0.068(3) 0.116(4) 0.103(4) 0.009(3) -0.001(3) -0.032(3)
C46 0.107(5) 0.205(8) 0.149(6) -0.016(5) 0.039(5) -0.037(6)
C47 0.060(3) 0.045(2) 0.053(2) -0.0006(18) -0.0075(19) -0.0061(17)
C48 0.065(3) 0.065(3) 0.063(3) 0.001(2) 0.007(2) -0.010(2)
C49 0.083(4) 0.108(4) 0.052(3) -0.001(3) 0.004(2) 0.005(2)
C50 0.116(5) 0.091(4) 0.056(3) 0.011(3) -0.019(3) 0.008(2)
C51 0.062(3) 0.075(3) 0.071(3) 0.001(2) -0.008(2) 0.000(2)
C52 0.055(2) 0.058(2) 0.056(2) -0.0075(19) -0.0078(19) -0.0021(19)
C53 0.116(5) 0.053(3) 0.123(5) 0.022(3) -0.034(4) -0.024(3)
C54 0.085(4) 0.080(4) 0.159(7) 0.033(3) 0.010(4) 0.022(4)
C55 0.103(5) 0.057(3) 0.135(6) 0.012(3) -0.054(4) 0.010(3)
C56 0.129(5) 0.076(4) 0.109(5) 0.011(4) -0.005(4) 0.039(4)
C57 0.111(6) 0.195(9) 0.210(9) 0.065(5) 0.005(6) -0.036(7)
C58 0.174(7) 0.169(7) 0.201(8) 0.110(7) -0.046(6) -0.080(7)
C59 0.063(3) 0.119(4) 0.080(3) -0.005(3) 0.005(2) -0.026(3)
C60 0.090(5) 0.182(8) 0.217(9) -0.023(5) 0.037(5) 0.022(7)
C61 0.063(3) 0.112(4) 0.066(3) -0.009(3) -0.007(2) 0.006(3)
C62 0.101(4) 0.166(6) 0.136(5) 0.026(4) 0.046(4) -0.015(5)
C63 0.085(4) 0.151(6) 0.180(6) 0.038(4) -0.005(4) -0.047(6)
C64 0.145(6) 0.147(6) 0.145(6) -0.082(5) 0.008(5) 0.017(5)

loop_
_atom_type_symbol
_atom_type_description
_atom_type_scat_dispersion_real
_atom_type_scat_dispersion_imag
_atom_type_scat_source
C C 0.0033 0.0016 'International Tables Vol C Tables 4.2.6.8 and 6.1.1.4'
H H 0.0000 0.0000 'International Tables Vol C Tables 4.2.6.8 and 6.1.1.4'
N N 0.0061 0.0033 'International Tables Vol C Tables 4.2.6.8 and 6.1.1.4'
Ni Ni 0.3393 1.1124 'International Tables Vol C Tables 4.2.6.8 and 6.1.1.4'

loop_
_geom_angle_atom_site_label_1
_geom_angle_atom_site_label_2
_geom_angle_atom_site_label_3
_geom_angle_site_symmetry_1
_geom_angle_site_symmetry_3
_geom_angle
_geom_angle_publ_flag
C5 Ni1 C18 . . 171.6(2) ?
C5 Ni1 C19 . . 150.7(2) ?
C18 Ni1 C19 . . 37.7(2) ?
C5 Ni1 C20 . . 123.04(19) ?
C18 Ni1 C20 . . 64.1(2) ?
C19 Ni1 C20 . . 38.4(2) ?
C5 Ni1 C21 . . 118.58(17) ?
C18 Ni1 C21 . . 63.4(2) ?
C19 Ni1 C21 . . 63.48(18) ?
C20 Ni1 C21 . . 38.37(19) ?
C5 Ni1 C22 . . 138.75(18) ?
C18 Ni1 C22 . . 37.8(2) ?
C19 Ni1 C22 . . 62.3(2) ?
C20 Ni1 C22 . . 62.6(2) ?
C21 Ni1 C22 . . 36.65(19) ?
C43 Ni2 C3 . . 175.4(2) ?
C43 Ni2 C53 . . 146.2(3) ?
C3 Ni2 C53 . . 38.4(2) ?
C43 Ni2 C54 . . 119.1(2) ?
C3 Ni2 C54 . . 64.6(2) ?
C53 Ni2 C54 . . 39.0(2) ?
C43 Ni2 C55 . . 117.37(19) ?
C3 Ni2 C55 . . 63.6(2) ?
C53 Ni2 C55 . . 64.4(2) ?
C54 Ni2 C55 . . 38.8(2) ?
C43 Ni2 C56 . . 140.4(2) ?
C3 Ni2 C56 . . 37.7(2) ?
C53 Ni2 C56 . . 63.1(2) ?
C54 Ni2 C56 . . 63.2(2) ?
C55 Ni2 C56 . . 36.8(2) ?
C43 N1 C47 . . 124.9(3) ?
C43 N1 C42 . . 113.3(3) ?
C47 N1 C42 . . 120.7(3) ?
C43 N2 C36 . . 125.7(3) ?
C43 N2 C41 . . 114.3(3) ?
C36 N2 C41 . . 119.9(3) ?
C5 N3 C23 . . 123.6(3) ?
C5 N3 C7 . . 114.0(3) ?
C23 N3 C7 . . 121.5(3) ?
C5 N4 C9 . . 124.9(3) ?
C5 N4 C13 . . 114.0(3) ?
C9 N4 C13 . . 120.8(3) ?
C37 C1 C36 . . 117.7(4) ?
C37 C1 C2 . . 119.1(4) ?
C36 C1 C2 . . 123.2(4) ?
C1 C2 C44 . . 110.7(5) ?
C1 C2 C57 . . 111.3(5) ?
C44 C2 C57 . . 111.3(6) ?
C53 C3 C56 . . 109.2(6) ?
C53 C3 Ni2 . . 71.8(3) ?
C56 C3 Ni2 . . 75.2(3) ?
C6 C4 C9 . . 117.1(4) ?
C6 C4 C14 . . 120.4(4) ?
C9 C4 C14 . . 122.5(4) ?
N4 C5 N3 . . 105.0(3) ?
N4 C5 Ni1 . . 127.7(3) ?
N3 C5 Ni1 . . 127.2(3) ?
C10 C6 C4 . . 121.7(4) ?
N3 C7 C13 . . 102.4(3) ?
C12 C9 C4 . . 121.5(3) ?
C12 C9 N4 . . 119.8(3) ?
C4 C9 N4 . . 118.7(3) ?
C11 C10 C6 . . 120.5(4) ?
C10 C11 C12 . . 121.1(4) ?
C9 C12 C11 . . 118.1(4) ?
C9 C12 C16 . . 121.7(4) ?
C11 C12 C16 . . 120.2(4) ?
N4 C13 C7 . . 102.3(3) ?
C4 C14 C15 . . 112.8(4) ?
C4 C14 C8 . . 111.2(4) ?
C15 C14 C8 . . 109.1(5) ?
C12 C16 C29 . . 110.9(4) ?
C12 C16 C17 . . 111.9(4) ?
C29 C16 C17 . . 111.1(5) ?
C19 C18 C22 . . 108.4(5) ?
C19 C18 Ni1 . . 72.3(3) ?
C22 C18 Ni1 . . 75.0(3) ?
C18 C19 C20 . . 109.1(5) ?
C18 C19 Ni1 . . 70.0(3) ?
C20 C19 Ni1 . . 72.3(3) ?
C19 C20 C21 . . 106.1(5) ?
C19 C20 Ni1 . . 69.3(3) ?
C21 C20 Ni1 . . 72.0(3) ?
C22 C21 C20 . . 107.3(4) ?
C22 C21 Ni1 . . 71.7(3) ?
C20 C21 Ni1 . . 69.6(3) ?
C21 C22 C18 . . 108.8(5) ?
C21 C22 Ni1 . . 71.6(3) ?
C18 C22 Ni1 . . 67.2(3) ?
C28 C23 C24 . . 122.8(4) ?
C28 C23 N3 . . 118.4(4) ?
C24 C23 N3 . . 118.8(4) ?
C25 C24 C23 . . 115.6(5) ?
C25 C24 C30 . . 121.6(5) ?
C23 C24 C30 . . 122.8(4) ?
C26 C25 C24 . . 121.4(5) ?
C27 C26 C25 . . 121.1(5) ?
C26 C27 C28 . . 120.3(5) ?
C27 C28 C23 . . 118.4(4) ?
C27 C28 C32 . . 119.9(4) ?
C23 C28 C32 . . 121.7(4) ?
C24 C30 C31 . . 115.1(5) ?
C24 C30 C34 . . 110.4(5) ?
C31 C30 C34 . . 109.6(5) ?
C33 C32 C35 . . 111.4(5) ?
C33 C32 C28 . . 115.9(5) ?
C35 C32 C28 . . 111.5(4) ?
C40 C36 C1 . . 122.5(4) ?
C40 C36 N2 . . 118.7(4) ?
C1 C36 N2 . . 118.8(3) ?
C38 C37 C1 . . 120.6(5) ?
C39 C38 C37 . . 121.1(5) ?
C38 C39 C40 . . 120.9(5) ?
C36 C40 C39 . . 117.3(4) ?
C36 C40 C45 . . 122.2(4) ?
C39 C40 C45 . . 120.5(4) ?
N2 C41 C42 . . 102.3(3) ?
N1 C42 C41 . . 103.4(3) ?
N2 C43 N1 . . 106.3(3) ?
N2 C43 Ni2 . . 127.0(3) ?
N1 C43 Ni2 . . 126.7(3) ?
C40 C45 C46 . . 112.5(5) ?
C40 C45 C58 . . 109.6(5) ?
C46 C45 C58 . . 111.5(6) ?
C52 C47 C48 . . 121.3(4) ?
C52 C47 N1 . . 119.5(3) ?
C48 C47 N1 . . 119.2(3) ?
C49 C48 C47 . . 116.7(4) ?
C49 C48 C59 . . 120.9(4) ?
C47 C48 C59 . . 122.3(4) ?
C50 C49 C48 . . 122.3(4) ?
C49 C50 C51 . . 120.6(4) ?
C50 C51 C52 . . 120.4(4) ?
C51 C52 C47 . . 118.6(4) ?
C51 C52 C61 . . 119.6(4) ?
C47 C52 C61 . . 121.7(4) ?
C3 C53 C54 . . 107.8(6) ?
C3 C53 Ni2 . . 69.8(3) ?
C54 C53 Ni2 . . 71.8(3) ?
C53 C54 C55 . . 106.2(6) ?
C53 C54 Ni2 . . 69.2(3) ?
C55 C54 Ni2 . . 71.5(3) ?
C56 C55 C54 . . 107.8(5) ?
C56 C55 Ni2 . . 72.3(3) ?
C54 C55 Ni2 . . 69.7(3) ?
C55 C56 C3 . . 108.8(6) ?
C55 C56 Ni2 . . 70.9(3) ?
C3 C56 Ni2 . . 67.1(3) ?
C60 C59 C48 . . 113.2(5) ?
C60 C59 C63 . . 111.0(5) ?
C48 C59 C63 . . 109.9(4) ?
C52 C61 C62 . . 112.8(4) ?
C52 C61 C64 . . 111.6(4) ?
C62 C61 C64 . . 110.0(5) ?

loop_
_geom_bond_atom_site_label_1
_geom_bond_atom_site_label_2
_geom_bond_site_symmetry_2
_geom_bond_distance
_geom_bond_publ_flag
Ni1 C5 . 1.828(4) ?
Ni1 C18 . 2.065(4) ?
Ni1 C19 . 2.094(4) ?
Ni1 C20 . 2.132(5) ?
Ni1 C21 . 2.163(4) ?
Ni1 C22 . 2.164(4) ?
Ni2 C43 . 1.838(4) ?
Ni2 C3 . 2.073(5) ?
Ni2 C53 . 2.099(5) ?
Ni2 C54 . 2.133(5) ?
Ni2 C55 . 2.158(5) ?
Ni2 C56 . 2.175(5) ?
N1 C43 . 1.345(4) ?
N1 C47 . 1.437(5) ?
N1 C42 . 1.469(5) ?
N2 C43 . 1.343(4) ?
N2 C36 . 1.451(5) ?
N2 C41 . 1.466(5) ?
N3 C5 . 1.375(4) ?
N3 C23 . 1.435(5) ?
N3 C7 . 1.458(4) ?
N4 C5 . 1.359(4) ?
N4 C9 . 1.423(4) ?
N4 C13 . 1.472(5) ?
C1 C37 . 1.387(6) ?
C1 C36 . 1.397(6) ?
C1 C2 . 1.509(7) ?
C2 C44 . 1.520(9) ?
C2 C57 . 1.562(9) ?
C3 C53 . 1.372(9) ?
C3 C56 . 1.374(8) ?
C4 C6 . 1.397(6) ?
C4 C9 . 1.413(5) ?
C4 C14 . 1.504(6) ?
C6 C10 . 1.366(7) ?
C7 C13 . 1.516(6) ?
C8 C14 . 1.528(8) ?
C9 C12 . 1.396(5) ?
C10 C11 . 1.362(6) ?
C11 C12 . 1.397(6) ?
C12 C16 . 1.507(6) ?
C14 C15 . 1.512(7) ?
C16 C29 . 1.537(7) ?
C16 C17 . 1.546(8) ?
C18 C19 . 1.343(8) ?
C18 C22 . 1.374(7) ?
C19 C20 . 1.391(7) ?
C20 C21 . 1.412(7) ?
C21 C22 . 1.360(7) ?
C23 C28 . 1.388(6) ?
C23 C24 . 1.411(6) ?
C24 C25 . 1.396(7) ?
C24 C30 . 1.480(7) ?
C25 C26 . 1.378(8) ?
C26 C27 . 1.361(8) ?
C27 C28 . 1.378(6) ?
C28 C32 . 1.523(7) ?
C30 C31 . 1.508(8) ?
C30 C34 . 1.543(8) ?
C32 C33 . 1.459(8) ?
C32 C35 . 1.497(8) ?
C36 C40 . 1.377(6) ?
C37 C38 . 1.361(7) ?
C38 C39 . 1.358(8) ?
C39 C40 . 1.399(6) ?
C40 C45 . 1.508(7) ?
C41 C42 . 1.495(6) ?
C45 C46 . 1.542(9) ?
C45 C58 . 1.546(9) ?
C47 C52 . 1.392(5) ?
C47 C48 . 1.419(5) ?
C48 C49 . 1.377(6) ?
C48 C59 . 1.514(6) ?
C49 C50 . 1.360(7) ?
C50 C51 . 1.369(7) ?
C51 C52 . 1.382(6) ?
C52 C61 . 1.509(6) ?
C53 C54 . 1.412(8) ?
C54 C55 . 1.426(9) ?
C55 C56 . 1.368(8) ?
C59 C60 . 1.501(8) ?
C59 C63 . 1.548(7) ?
C61 C62 . 1.536(8) ?
C61 C64 . 1.553(8) ?
